data_7019823
loop_
_publ_author_name
'Klap\"otke, Thomas M'
'Piercey, Davin G.'
'Stierstorfer, J\"org'

_publ_section_title
;
 Amination of energetic anions: high-performing energetic materials.
;
_journal_issue 31
_journal_name_full 'Dalton transactions (Cambridge, England : 2003)'
_journal_page_first 9451
_journal_page_last 9459
_journal_paper_doi 10.1039/c2dt30684k
_journal_volume 41
_journal_year 2012
_chemical_formula_moiety 'C2 H4 N10'
_chemical_formula_sum 'C2 H4 N10'
_chemical_formula_weight 168.15
_chemical_name_common 5,5-bis(1,2-aminotetrazole
_chemical_name_systematic 5,5-bis(1,2-aminotetrazole
_space_group_IT_number 61
_symmetry_cell_setting orthorhombic
_symmetry_Int_Tables_number 61
_symmetry_space_group_name_Hall '-P 2ac 2ab'
_symmetry_space_group_name_H-M 'P b c a'
_atom_sites_solution_hydrogens geom
_atom_sites_solution_primary direct
_atom_sites_solution_secondary difmap
_audit_creation_date
;
'Sat Feb 18 09:36:07 2012'
;
_audit_creation_method
;
CrysAlisPro, Oxford Diffraction Ltd.,
Version 1.171.35.11 (release 16-05-2011 CrysAlis171 .NET)
(compiled May 16 2011,17:55:39)
;
_audit_update_record 23.02.2012
_cell_angle_alpha 90.00
_cell_angle_beta 90.00
_cell_angle_gamma 90.00
_cell_formula_units_Z 8
_cell_length_a 10.2063(3)
_cell_length_b 6.2946(2)
_cell_length_c 19.7287(6)
_cell_measurement_reflns_used 3726
_cell_measurement_temperature 173(2)
_cell_measurement_theta_max 32.3434
_cell_measurement_theta_min 4.1161
_cell_volume 1267.46(7)
_computing_cell_refinement
;
CrysAlisPro, Agilent Technologies,
Version 1.171.35.11 (release 16-05-2011 CrysAlis171 .NET)
(compiled May 16 2011,17:55:39)
;
_computing_data_collection
;
CrysAlisPro, Agilent Technologies,
Version 1.171.35.11 (release 16-05-2011 CrysAlis171 .NET)
(compiled May 16 2011,17:55:39)
;
_computing_data_reduction
;
CrysAlisPro, Agilent Technologies,
Version 1.171.35.11 (release 16-05-2011 CrysAlis171 .NET)
(compiled May 16 2011,17:55:39)
;
_computing_molecular_graphics
;
'ORTEP (M. N. Burnett, C. K. Johnson, ORTEP-III: Oak Ridge Thermal Ellipsoid
;
_computing_publication_material 'PLATON (A. L. Spek, Acta Crystallogr, Sect. A, 1990, 46, C34, 1995 version).'
_computing_structure_refinement 'SHELXL-97 (Sheldrick, 1997)'
_computing_structure_solution SIR-92
_diffrn_ambient_temperature 173
_diffrn_detector_area_resol_mean 15.9809
_diffrn_measured_fraction_theta_full 0.995
_diffrn_measured_fraction_theta_max 0.995
_diffrn_measurement_device 'CCD camera on \k-goniostat'
_diffrn_measurement_device_type 'Xcalibur, Sapphire3'
_diffrn_measurement_method '\w scans'
_diffrn_orient_matrix_UB_11 -0.0161562000
_diffrn_orient_matrix_UB_12 0.0168918000
_diffrn_orient_matrix_UB_13 0.0345521000
_diffrn_orient_matrix_UB_21 -0.0664432000
_diffrn_orient_matrix_UB_22 0.0163420000
_diffrn_orient_matrix_UB_23 -0.0091340000
_diffrn_orient_matrix_UB_31 -0.0123331000
_diffrn_orient_matrix_UB_32 -0.1102195000
_diffrn_orient_matrix_UB_33 0.0039460000
_diffrn_radiation_collimation 0.5
_diffrn_radiation_monochromator graphite
_diffrn_radiation_source 'Enhance (Mo) X-ray Source'
_diffrn_radiation_type 'Mo K\a'
_diffrn_radiation_wavelength 0.71073
_diffrn_reflns_av_R_equivalents 0.0322
_diffrn_reflns_av_sigmaI/netI 0.0144
_diffrn_reflns_limit_h_max 12
_diffrn_reflns_limit_h_min -12
_diffrn_reflns_limit_k_max 7
_diffrn_reflns_limit_k_min -7
_diffrn_reflns_limit_l_max 24
_diffrn_reflns_limit_l_min -24
_diffrn_reflns_number 12017
_diffrn_reflns_theta_full 26.49
_diffrn_reflns_theta_max 26.49
_diffrn_reflns_theta_min 4.13
_diffrn_source_current 40
_diffrn_source_type 'Spellman generator'
_diffrn_source_voltage 50
_exptl_absorpt_coefficient_mu 0.140
_exptl_absorpt_correction_T_max 0.9807
_exptl_absorpt_correction_T_min 0.9527
_exptl_absorpt_correction_type multi-scan
_exptl_absorpt_process_details
;
CrysAlisPro, Agilent Technologies,
Version 1.171.35.11 (release 16-05-2011 CrysAlis171 .NET)
(compiled May 16 2011,17:55:39)
Empirical absorption correction using spherical harmonics,
implemented in SCALE3 ABSPACK scaling algorithm.
;
_exptl_crystal_colour colorless
_exptl_crystal_density_diffrn 1.762
_exptl_crystal_density_method 'not measured'
_exptl_crystal_description block
_exptl_crystal_F_000 688
_exptl_crystal_size_max 0.35
_exptl_crystal_size_mid 0.28
_exptl_crystal_size_min 0.14
_refine_diff_density_max 0.275
_refine_diff_density_min -0.189
_refine_diff_density_rms 0.046
_refine_ls_extinction_coef 0.0025(6)
_refine_ls_extinction_method SHELXL
_refine_ls_goodness_of_fit_ref 1.055
_refine_ls_hydrogen_treatment refall
_refine_ls_matrix_type full
_refine_ls_number_parameters 126
_refine_ls_number_reflns 1300
_refine_ls_number_restraints 0
_refine_ls_restrained_S_all 1.055
_refine_ls_R_factor_all 0.0363
_refine_ls_R_factor_gt 0.0291
_refine_ls_shift/su_max 0.000
_refine_ls_shift/su_mean 0.000
_refine_ls_structure_factor_coef Fsqd
_refine_ls_weighting_details 'calc w=1/[\s^2^(Fo^2^)+(0.0489P)^2^+0.1652P] where P=(Fo^2^+2Fc^2^)/3'
_refine_ls_weighting_scheme calc
_refine_ls_wR_factor_gt 0.0770
_refine_ls_wR_factor_ref 0.0813
_reflns_number_gt 1103
_reflns_number_total 1300
_reflns_threshold_expression >2sigma(I)
_cod_data_source_file c2dt30684k.txt
_cod_data_source_block hx093
_cod_original_sg_symbol_Hall '-P 2ac 2ab '
_cod_original_sg_symbol_H-M 'P bca'
_cod_database_code 7019823

loop_
_symmetry_equiv_pos_as_xyz
'x, y, z'
'-x+1/2, -y, z+1/2'
'x+1/2, -y+1/2, -z'
'-x, y+1/2, -z+1/2'
'-x, -y, -z'
'x-1/2, y, -z-1/2'
'-x-1/2, y-1/2, z'
'x, -y-1/2, z-1/2'

loop_
_atom_site_label
_atom_site_type_symbol
_atom_site_fract_x
_atom_site_fract_y
_atom_site_fract_z
_atom_site_U_iso_or_equiv
_atom_site_adp_type
_atom_site_occupancy
_atom_site_symmetry_multiplicity
_atom_site_calc_flag
N1 N 0.03650(9) 0.24111(16) 0.07450(5) 0.0209(2) Uani 1 1 d
N2 N 0.07161(11) 0.25568(17) 0.00943(5) 0.0291(3) Uani 1 1 d
N3 N 0.19632(12) 0.30693(17) 0.00995(5) 0.0321(3) Uani 1 1 d
N4 N 0.24217(10) 0.32601(16) 0.07377(5) 0.0279(3) Uani 1 1 d
N5 N -0.08813(10) 0.16996(18) 0.09405(5) 0.0249(3) Uani 1 1 d
N6 N 0.04049(9) 0.23664(16) 0.22652(5) 0.0207(2) Uani 1 1 d
N7 N 0.09368(10) 0.25739(15) 0.28717(5) 0.0190(2) Uani 1 1 d
N8 N 0.21909(10) 0.30697(16) 0.28759(5) 0.0238(3) Uani 1 1 d
N9 N 0.25302(10) 0.32313(15) 0.22244(5) 0.0238(3) Uani 1 1 d
N10 N 0.02374(11) 0.21478(18) 0.34629(5) 0.0252(3) Uani 1 1 d
C1 C 0.14096(11) 0.28239(17) 0.11361(6) 0.0198(3) Uani 1 1 d
C2 C 0.14414(10) 0.28056(17) 0.18716(6) 0.0189(3) Uani 1 1 d
H5A H -0.1416(14) 0.189(2) 0.0571(9) 0.033(4) Uiso 1 1 d
H5B H -0.1145(19) 0.257(3) 0.1270(11) 0.044(5) Uiso 1 1 d
H10B H 0.057(2) 0.308(3) 0.3772(10) 0.049(5) Uiso 1 1 d
H10A H -0.0626(18) 0.254(3) 0.3350(8) 0.042(4) Uiso 1 1 d

loop_
_atom_site_aniso_label
_atom_site_aniso_U_11
_atom_site_aniso_U_22
_atom_site_aniso_U_33
_atom_site_aniso_U_23
_atom_site_aniso_U_13
_atom_site_aniso_U_12
N1 0.0214(5) 0.0253(5) 0.0161(5) 0.0000(4) 0.0026(4) 0.0022(4)
N2 0.0359(6) 0.0344(6) 0.0171(5) 0.0003(4) 0.0068(4) 0.0019(5)
N3 0.0365(6) 0.0333(6) 0.0265(6) -0.0012(4) 0.0125(5) -0.0028(5)
N4 0.0277(6) 0.0273(6) 0.0288(6) -0.0017(4) 0.0090(4) -0.0033(4)
N5 0.0177(5) 0.0393(6) 0.0177(5) -0.0018(4) -0.0002(4) 0.0011(4)
N6 0.0169(5) 0.0273(5) 0.0177(5) -0.0025(4) -0.0019(4) 0.0017(4)
N7 0.0186(5) 0.0213(5) 0.0171(5) -0.0014(4) -0.0022(4) 0.0008(4)
N8 0.0209(5) 0.0255(6) 0.0251(6) 0.0004(4) -0.0050(4) -0.0028(4)
N9 0.0198(5) 0.0251(5) 0.0265(5) 0.0025(4) -0.0023(4) -0.0025(4)
N10 0.0258(6) 0.0335(6) 0.0164(5) -0.0031(4) 0.0012(4) -0.0003(4)
C1 0.0189(6) 0.0179(6) 0.0226(6) -0.0006(4) 0.0018(4) 0.0014(4)
C2 0.0170(5) 0.0169(5) 0.0228(6) -0.0005(4) -0.0003(4) 0.0016(4)

loop_
_atom_type_symbol
_atom_type_description
_atom_type_scat_dispersion_real
_atom_type_scat_dispersion_imag
_atom_type_scat_source
C C 0.0033 0.0016 'International Tables Vol C Tables 4.2.6.8 and 6.1.1.4'
N N 0.0061 0.0033 'International Tables Vol C Tables 4.2.6.8 and 6.1.1.4'
H H 0.0000 0.0000 'International Tables Vol C Tables 4.2.6.8 and 6.1.1.4'

loop_
_geom_angle_atom_site_label_1
_geom_angle_atom_site_label_2
_geom_angle_atom_site_label_3
_geom_angle
N2 N1 C1 109.04(10)
N2 N1 N5 121.96(10)
C1 N1 N5 128.64(10)
N3 N2 N1 105.63(10)
N2 N3 N4 111.44(10)
C1 N4 N3 105.34(11)
N1 N5 H5A 106.2(9)
N1 N5 H5B 106.1(12)
H5A N5 H5B 108.6(16)
N7 N6 C2 100.37(9)
N8 N7 N6 115.38(9)
N8 N7 N10 122.54(9)
N6 N7 N10 121.93(9)
N7 N8 N9 105.30(9)
N8 N9 C2 105.67(10)
N7 N10 H10B 104.1(12)
N7 N10 H10A 103.4(10)
H10B N10 H10A 109.7(15)
N4 C1 N1 108.55(11)
N4 C1 C2 125.21(11)
N1 C1 C2 126.24(10)
N9 C2 N6 113.28(11)
N9 C2 C1 122.47(10)
N6 C2 C1 124.25(10)

loop_
_geom_bond_atom_site_label_1
_geom_bond_atom_site_label_2
_geom_bond_distance
N1 N2 1.3360(15)
N1 C1 1.3415(15)
N1 N5 1.4025(14)
N2 N3 1.3131(16)
N3 N4 1.3487(16)
N4 C1 1.3267(15)
N5 H5A 0.918(17)
N5 H5B 0.89(2)
N6 N7 1.3204(13)
N6 C2 1.3410(15)
N7 N8 1.3175(14)
N7 N10 1.3936(13)
N8 N9 1.3350(14)
N9 C2 1.3383(15)
N10 H10B 0.91(2)
N10 H10A 0.943(18)
C1 C2 1.4514(17)

loop_
_geom_hbond_atom_site_label_D
_geom_hbond_atom_site_label_H
_geom_hbond_atom_site_label_A
_geom_hbond_distance_DH
_geom_hbond_distance_HA
_geom_hbond_distance_DA
_geom_hbond_angle_DHA
_geom_hbond_site_symmetry_A
N5 H5A N3 0.918(17) 2.118(16) 3.0118(15) 164.0(13) 3_455
N5 H5B N8 0.89(2) 2.41(2) 3.1731(14) 143.3(15) 6_556
N5 H5B N6 0.89(2) 2.52(2) 2.9546(15) 110.2(14) .
N10 H10B N5 0.91(2) 2.370(18) 3.1665(16) 145.9(16) 4
N10 H10B N2 0.91(2) 2.64(2) 3.2607(15) 125.7(14) 8_566
N10 H10A N9 0.943(18) 2.239(18) 3.1525(16) 163.0(14) 6_556

loop_
_geom_torsion_atom_site_label_1
_geom_torsion_atom_site_label_2
_geom_torsion_atom_site_label_3
_geom_torsion_atom_site_label_4
_geom_torsion
C1 N1 N2 N3 -0.43(13)
N5 N1 N2 N3 -174.15(10)
N1 N2 N3 N4 -0.10(13)
N2 N3 N4 C1 0.60(13)
C2 N6 N7 N8 -0.74(12)
C2 N6 N7 N10 -176.38(10)
N6 N7 N8 N9 0.67(13)
N10 N7 N8 N9 176.28(10)
N7 N8 N9 C2 -0.27(12)
N3 N4 C1 N1 -0.85(12)
N3 N4 C1 C2 179.24(10)
N2 N1 C1 N4 0.82(13)
N5 N1 C1 N4 173.99(10)
N2 N1 C1 C2 -179.27(10)
N5 N1 C1 C2 -6.10(18)
N8 N9 C2 N6 -0.18(13)
N8 N9 C2 C1 179.91(9)
N7 N6 C2 N9 0.54(12)
N7 N6 C2 C1 -179.56(10)
N4 C1 C2 N9 -0.32(17)
N1 C1 C2 N9 179.79(11)
N4 C1 C2 N6 179.78(11)
N1 C1 C2 N6 -0.11(17)
